data_4066506
loop_
_publ_author_name
'Alcaraz, Gilles'
'Chaplin, Adrian B.'
'Stevens, Charlotte J.'
'Clot, Eric'
'Vendier, Laure'
'Weller, Andrew S.'
'Sabo-Etienne, Sylviane'

_publ_section_title
;
 Ruthenium, Rhodium, and Iridium Bis(\s-B&#x2212;H) Diisopropylaminoborane
 Complexes&#x2020;
;
_journal_issue 21
_journal_name_full Organometallics
_journal_page_first 5591
_journal_paper_doi 10.1021/om1004995
_journal_volume 29
_journal_year 2010
_chemical_compound_source 'synthesis as described'
_chemical_formula_moiety 'C42 H84 B1 N1 P2 Ru1'
_chemical_formula_sum 'C42 H84 B N P2 Ru'
_chemical_formula_weight 776.92
_chemical_name_systematic
;Compound 7 
 ?
;
_space_group_IT_number 2
_symmetry_cell_setting triclinic
_symmetry_Int_Tables_number 2
_symmetry_space_group_name_Hall '-P 1'
_symmetry_space_group_name_H-M 'P -1'
_atom_sites_solution_hydrogens geom
_atom_sites_solution_primary direct
_atom_sites_solution_secondary difmap
_cell_angle_alpha 95.134(3)
_cell_angle_beta 92.258(3)
_cell_angle_gamma 111.936(4)
_cell_formula_units_Z 2
_cell_length_a 12.2376(4)
_cell_length_b 12.8156(5)
_cell_length_c 15.0664(5)
_cell_measurement_reflns_used 14580
_cell_measurement_temperature 110
_cell_measurement_theta_max 32.0088
_cell_measurement_theta_min 2.7147
_cell_measurement_wavelength 0.71073
_cell_volume 2176.24(15)
_computing_cell_refinement 'CrysAlis RED, Oxford Diffraction Ltd.'
_computing_data_collection 'CrysAlis CCD, Oxford Diffraction Ltd.'
_computing_data_reduction 'CrysAlis RED, Oxford Diffraction Ltd.'
_computing_molecular_graphics 'Ortep-3 for Windows (Farrugia, 1997)'
_computing_publication_material 'WinGX publication routines (Farrugia, 1999)'
_computing_structure_refinement 'SHELXL-97 (Sheldrick, 2008)'
_computing_structure_solution 'SIR92 (Giacovazzo et al, 1993)'
_diffrn_ambient_temperature 110
_diffrn_measured_fraction_theta_full 0.997
_diffrn_measured_fraction_theta_max 0.997
_diffrn_measurement_device_type 'Oxford-Diffraction XCALIBUR'
_diffrn_measurement_method \w-\f
_diffrn_orient_matrix_UB_11 -0.0261418129
_diffrn_orient_matrix_UB_12 -0.0388230443
_diffrn_orient_matrix_UB_13 -0.0384484079
_diffrn_orient_matrix_UB_21 -0.0015113118
_diffrn_orient_matrix_UB_22 -0.0452699402
_diffrn_orient_matrix_UB_23 0.0243645784
_diffrn_orient_matrix_UB_31 -0.0567687964
_diffrn_orient_matrix_UB_32 -0.0057388885
_diffrn_orient_matrix_UB_33 0.0129837039
_diffrn_radiation_monochromator graphite
_diffrn_radiation_source 'fine-focus sealed tube'
_diffrn_radiation_type MoK\a
_diffrn_radiation_wavelength 0.71073
_diffrn_reflns_av_R_equivalents 0.0282
_diffrn_reflns_av_unetI/netI 0.0404
_diffrn_reflns_limit_h_max 11
_diffrn_reflns_limit_h_min -15
_diffrn_reflns_limit_k_max 16
_diffrn_reflns_limit_k_min -16
_diffrn_reflns_limit_l_max 18
_diffrn_reflns_limit_l_min -18
_diffrn_reflns_number 17121
_diffrn_reflns_theta_full 26.37
_diffrn_reflns_theta_max 26.37
_diffrn_reflns_theta_min 2.93
_diffrn_standards_decay_% 0
_diffrn_standards_interval_count 0
_diffrn_standards_interval_time 0
_diffrn_standards_number 0
_exptl_absorpt_coefficient_mu 0.461
_exptl_absorpt_correction_T_max 0.963
_exptl_absorpt_correction_T_min 0.871
_exptl_absorpt_correction_type multi-scan
_exptl_absorpt_process_details
;
        CrysAlis RED, Oxford Diffraction Ltd.,
        Version 1.171.31.5 (release 28-08-2006 CrysAlis171 .NET)
        (compiled Aug 28 2006,13:05:05)
        Empirical absorption correction using spherical harmonics,
 implemented in SCALE3 ABSPACK scaling algorithm.
;
_exptl_crystal_colour colourless
_exptl_crystal_density_diffrn 1.186
_exptl_crystal_density_method 'not measured'
_exptl_crystal_description plate
_exptl_crystal_F_000 844
_exptl_crystal_size_max 0.3
_exptl_crystal_size_mid 0.15
_exptl_crystal_size_min 0.07
_refine_diff_density_max 1.897
_refine_diff_density_min -1.611
_refine_diff_density_rms 0.077
_refine_ls_extinction_method none
_refine_ls_goodness_of_fit_ref 1.074
_refine_ls_hydrogen_treatment mixed
_refine_ls_matrix_type full
_refine_ls_number_parameters 438
_refine_ls_number_reflns 8878
_refine_ls_number_restraints 0
_refine_ls_restrained_S_all 1.074
_refine_ls_R_factor_all 0.0406
_refine_ls_R_factor_gt 0.0313
_refine_ls_shift/su_max 0.003
_refine_ls_shift/su_mean 0
_refine_ls_structure_factor_coef Fsqd
_refine_ls_weighting_details 'calc w=1/[\s^2^(Fo^2^)+(0.0442P)^2^+0.7204P] where P=(Fo^2^+2Fc^2^)/3'
_refine_ls_weighting_scheme calc
_refine_ls_wR_factor_gt 0.0772
_refine_ls_wR_factor_ref 0.0819
_reflns_number_gt 7392
_reflns_number_total 8878
_reflns_threshold_expression >2\s(I)
_cod_data_source_file om1004995_si_002.cif
_cod_data_source_block gao110507
_cod_database_code 4066506

loop_
_symmetry_equiv_pos_as_xyz
'x, y, z'
'-x, -y, -z'

loop_
_atom_site_label
_atom_site_type_symbol
_atom_site_fract_x
_atom_site_fract_y
_atom_site_fract_z
_atom_site_U_iso_or_equiv
_atom_site_adp_type
_atom_site_occupancy
_atom_site_symmetry_multiplicity
_atom_site_calc_flag
_atom_site_refinement_flags
C1 C 0.4791(2) 0.05116(19) 0.73114(16) 0.0239(5) Uani 1 1 d .
H1 H 0.5355 0.0546 0.686 0.029 Uiso 1 1 calc R
C2 C 0.4689(2) -0.0496(2) 0.78239(18) 0.0313(6) Uani 1 1 d .
H2A H 0.5447 -0.0379 0.811 0.047 Uiso 1 1 calc R
H2B H 0.4424 -0.1177 0.7415 0.047 Uiso 1 1 calc R
H2C H 0.4131 -0.0566 0.8267 0.047 Uiso 1 1 calc R
C3 C 0.3622(2) 0.0339(2) 0.68151(19) 0.0378(7) Uani 1 1 d .
H3A H 0.3034 0.0261 0.7235 0.057 Uiso 1 1 calc R
H3B H 0.338 -0.0334 0.6399 0.057 Uiso 1 1 calc R
H3C H 0.3714 0.0979 0.6497 0.057 Uiso 1 1 calc R
C4 C 0.4547(2) 0.1762(2) 0.86113(17) 0.0259(5) Uani 1 1 d .
H4 H 0.3841 0.1065 0.8582 0.031 Uiso 1 1 calc R
C5 C 0.5167(2) 0.1951(3) 0.95367(17) 0.0413(7) Uani 1 1 d .
H5A H 0.538 0.1318 0.9631 0.062 Uiso 1 1 calc R
H5B H 0.4647 0.2025 0.9977 0.062 Uiso 1 1 calc R
H5C H 0.5867 0.2629 0.9588 0.062 Uiso 1 1 calc R
C6 C 0.4133(3) 0.2716(3) 0.8434(2) 0.0535(9) Uani 1 1 d .
H6A H 0.4803 0.342 0.8479 0.08 Uiso 1 1 calc R
H6B H 0.3596 0.2768 0.8868 0.08 Uiso 1 1 calc R
H6C H 0.374 0.2561 0.7845 0.08 Uiso 1 1 calc R
C7 C 0.89161(18) 0.57140(17) 0.63364(13) 0.0144(4) Uani 1 1 d .
H7 H 0.9261 0.5187 0.6082 0.017 Uiso 1 1 calc R
C8 C 0.98924(18) 0.65350(18) 0.70176(14) 0.0165(4) Uani 1 1 d .
H8A H 0.9674 0.7161 0.7235 0.02 Uiso 1 1 calc R
H8B H 0.9979 0.6146 0.7523 0.02 Uiso 1 1 calc R
C9 C 1.1069(2) 0.69906(19) 0.65861(16) 0.0214(5) Uani 1 1 d .
H9A H 1.167 0.7525 0.7019 0.026 Uiso 1 1 calc R
H9B H 1.1316 0.637 0.6411 0.026 Uiso 1 1 calc R
C10 C 1.0960(2) 0.75755(18) 0.57650(15) 0.0208(5) Uani 1 1 d .
H10A H 1.0838 0.8265 0.5954 0.025 Uiso 1 1 calc R
H10B H 1.169 0.7782 0.5471 0.025 Uiso 1 1 calc R
C11 C 0.9937(2) 0.68132(19) 0.51056(15) 0.0217(5) Uani 1 1 d .
H11A H 1.0123 0.6186 0.4844 0.026 Uiso 1 1 calc R
H11B H 0.9845 0.7239 0.4627 0.026 Uiso 1 1 calc R
C12 C 0.87731(19) 0.63481(18) 0.55452(14) 0.0179(5) Uani 1 1 d .
H12A H 0.8159 0.5836 0.511 0.022 Uiso 1 1 calc R
H12B H 0.854 0.6966 0.5756 0.022 Uiso 1 1 calc R
C13 C 0.69765(19) 0.57109(18) 0.75260(14) 0.0160(4) Uani 1 1 d .
H13 H 0.6164 0.5219 0.7614 0.019 Uiso 1 1 calc R
C14 C 0.7591(2) 0.61270(19) 0.84683(14) 0.0207(5) Uani 1 1 d .
H14A H 0.7598 0.5486 0.8762 0.025 Uiso 1 1 calc R
H14B H 0.8404 0.663 0.8429 0.025 Uiso 1 1 calc R
C15 C 0.6956(2) 0.6753(2) 0.90219(15) 0.0241(5) Uani 1 1 d .
H15A H 0.7379 0.7037 0.9606 0.029 Uiso 1 1 calc R
H15B H 0.6165 0.6231 0.9107 0.029 Uiso 1 1 calc R
C16 C 0.6879(2) 0.7741(2) 0.85572(16) 0.0261(5) Uani 1 1 d .
H16A H 0.6457 0.8113 0.8912 0.031 Uiso 1 1 calc R
H16B H 0.7669 0.8289 0.8509 0.031 Uiso 1 1 calc R
C17 C 0.6250(2) 0.7324(2) 0.76383(16) 0.0284(6) Uani 1 1 d .
H17A H 0.6236 0.7963 0.7345 0.034 Uiso 1 1 calc R
H17B H 0.544 0.6824 0.7691 0.034 Uiso 1 1 calc R
C18 C 0.6866(2) 0.66899(19) 0.70728(15) 0.0227(5) Uani 1 1 d .
H18A H 0.6421 0.6398 0.6497 0.027 Uiso 1 1 calc R
H18B H 0.7648 0.7213 0.6968 0.027 Uiso 1 1 calc R
C19 C 0.64739(18) 0.42301(18) 0.58784(14) 0.0159(4) Uani 1 1 d .
H19 H 0.6456 0.4873 0.558 0.019 Uiso 1 1 calc R
C20 C 0.52273(19) 0.3577(2) 0.61485(15) 0.0212(5) Uani 1 1 d .
H20A H 0.5248 0.299 0.6506 0.025 Uiso 1 1 calc R
H20B H 0.4968 0.4089 0.6514 0.025 Uiso 1 1 calc R
C21 C 0.4341(2) 0.3036(2) 0.53352(16) 0.0293(6) Uani 1 1 d .
H21A H 0.3581 0.2584 0.5534 0.035 Uiso 1 1 calc R
H21B H 0.4241 0.3626 0.5021 0.035 Uiso 1 1 calc R
C22 C 0.4747(2) 0.2293(2) 0.47021(17) 0.0331(6) Uani 1 1 d .
H22A H 0.4183 0.199 0.4183 0.04 Uiso 1 1 calc R
H22B H 0.4779 0.1662 0.4998 0.04 Uiso 1 1 calc R
C23 C 0.5960(2) 0.2962(2) 0.44044(15) 0.0280(5) Uani 1 1 d .
H23A H 0.5916 0.356 0.4071 0.034 Uiso 1 1 calc R
H23B H 0.6215 0.2467 0.4014 0.034 Uiso 1 1 calc R
C24 C 0.6857(2) 0.34782(19) 0.52165(14) 0.0201(5) Uani 1 1 d .
H24A H 0.6949 0.2874 0.5517 0.024 Uiso 1 1 calc R
H24B H 0.7617 0.3925 0.5016 0.024 Uiso 1 1 calc R
C25 C 0.89726(19) 0.20598(19) 0.92356(14) 0.0183(5) Uani 1 1 d .
H25 H 0.8891 0.2655 0.9651 0.022 Uiso 1 1 calc R
C26 C 0.9917(2) 0.1738(2) 0.97019(16) 0.0277(6) Uani 1 1 d .
H26A H 1.0005 0.1109 0.9345 0.033 Uiso 1 1 calc R
H26B H 1.0669 0.2374 0.9754 0.033 Uiso 1 1 calc R
C27 C 0.9578(2) 0.1404(2) 1.06317(17) 0.0341(6) Uani 1 1 d .
H27A H 1.0172 0.1176 1.0905 0.041 Uiso 1 1 calc R
H27B H 0.956 0.2055 1.1003 0.041 Uiso 1 1 calc R
C28 C 0.8383(2) 0.0444(2) 1.05905(17) 0.0304(6) Uani 1 1 d .
H28A H 0.8174 0.0284 1.1192 0.036 Uiso 1 1 calc R
H28B H 0.8421 -0.0232 1.0272 0.036 Uiso 1 1 calc R
C29 C 0.7446(2) 0.0755(2) 1.01181(18) 0.0321(6) Uani 1 1 d .
H29A H 0.7354 0.1385 1.0469 0.038 Uiso 1 1 calc R
H29B H 0.6694 0.0117 1.0068 0.038 Uiso 1 1 calc R
C30 C 0.7784(2) 0.1079(2) 0.91858(16) 0.0248(5) Uani 1 1 d .
H30A H 0.7821 0.0431 0.8822 0.03 Uiso 1 1 calc R
H30B H 0.7183 0.129 0.8903 0.03 Uiso 1 1 calc R
C31 C 1.08361(18) 0.36906(17) 0.83893(14) 0.0152(4) Uani 1 1 d .
H31 H 1.1299 0.325 0.8561 0.018 Uiso 1 1 calc R
C32 C 1.13685(18) 0.42680(18) 0.75743(14) 0.0178(4) Uani 1 1 d .
H32A H 1.1338 0.3695 0.7097 0.021 Uiso 1 1 calc R
H32B H 1.0897 0.4673 0.7365 0.021 Uiso 1 1 calc R
C33 C 1.2643(2) 0.5092(2) 0.77836(15) 0.0233(5) Uani 1 1 d .
H33A H 1.3132 0.4675 0.7928 0.028 Uiso 1 1 calc R
H33B H 1.2927 0.5466 0.7259 0.028 Uiso 1 1 calc R
C34 C 1.2757(2) 0.5976(2) 0.85613(16) 0.0278(5) Uani 1 1 d .
H34A H 1.2332 0.6444 0.8397 0.033 Uiso 1 1 calc R
H34B H 1.3583 0.6462 0.8699 0.033 Uiso 1 1 calc R
C35 C 1.2261(2) 0.5407(2) 0.93804(15) 0.0257(5) Uani 1 1 d .
H35A H 1.2306 0.598 0.9862 0.031 Uiso 1 1 calc R
H35B H 1.2735 0.4997 0.9576 0.031 Uiso 1 1 calc R
C36 C 1.09791(19) 0.45895(18) 0.91795(14) 0.0197(5) Uani 1 1 d .
H36A H 1.0493 0.5013 0.9044 0.024 Uiso 1 1 calc R
H36B H 1.0702 0.4216 0.9706 0.024 Uiso 1 1 calc R
C37 C 0.9446(2) 0.1621(2) 0.73006(18) 0.0315(4) Uani 1 1 d .
H37 H 0.9752 0.2057 0.6801 0.038 Uiso 1 1 calc R
C38 C 1.0340(3) 0.1091(3) 0.74888(19) 0.0429(8) Uani 1 1 d .
H38A H 1.0051 0.0548 0.7918 0.051 Uiso 1 1 calc R
H38B H 1.108 0.1673 0.7745 0.051 Uiso 1 1 calc R
C39 C 1.0549(2) 0.0494(2) 0.66208(18) 0.0315(4) Uani 1 1 d .
H39A H 1.0885 0.1047 0.6208 0.038 Uiso 1 1 calc R
H39B H 1.111 0.0147 0.675 0.038 Uiso 1 1 calc R
C40 C 0.9408(2) -0.0406(2) 0.61889(18) 0.0305(6) Uani 1 1 d .
H40A H 0.9557 -0.0731 0.5622 0.037 Uiso 1 1 calc R
H40B H 0.912 -0.1006 0.6571 0.037 Uiso 1 1 calc R
C41 C 0.8483(2) 0.0084(2) 0.60346(18) 0.0311(6) Uani 1 1 d .
H41A H 0.7744 -0.052 0.5806 0.037 Uiso 1 1 calc R
H41B H 0.8726 0.061 0.5589 0.037 Uiso 1 1 calc R
C42 C 0.8295(2) 0.0696(2) 0.6895(2) 0.0384(7) Uani 1 1 d .
H42A H 0.7721 0.1029 0.6768 0.046 Uiso 1 1 calc R
H42B H 0.7983 0.0155 0.7321 0.046 Uiso 1 1 calc R
N1 N 0.52826(15) 0.15919(15) 0.79037(12) 0.0171(4) Uani 1 1 d .
P1 P 0.75838(5) 0.47904(4) 0.68581(3) 0.01229(11) Uani 1 1 d .
P2 P 0.92721(5) 0.26840(4) 0.81524(3) 0.01233(11) Uani 1 1 d .
Ru1 Ru 0.799701(14) 0.346903(13) 0.760182(11) 0.01159(6) Uani 1 1 d .
B1 B 0.6402(2) 0.2384(2) 0.77947(16) 0.0155(5) Uani 1 1 d .
H0A H 0.888(2) 0.360(2) 0.6877(16) 0.021(6) Uiso 1 1 d .
H1B H 0.689(2) 0.324(2) 0.8321(16) 0.023(6) Uiso 1 1 d .
H0B H 0.891(2) 0.458(2) 0.8076(16) 0.025(7) Uiso 1 1 d .
H1A H 0.694(2) 0.225(2) 0.7131(18) 0.037(8) Uiso 1 1 d .

loop_
_atom_site_aniso_label
_atom_site_aniso_U_11
_atom_site_aniso_U_22
_atom_site_aniso_U_33
_atom_site_aniso_U_23
_atom_site_aniso_U_13
_atom_site_aniso_U_12
C1 0.0163(11) 0.0230(12) 0.0246(12) -0.0009(10) 0.0017(9) -0.0007(10)
C2 0.0307(14) 0.0207(12) 0.0361(15) -0.0034(11) -0.0027(11) 0.0045(11)
C3 0.0263(14) 0.0361(15) 0.0378(15) 0.0048(12) -0.0086(12) -0.0024(12)
C4 0.0181(12) 0.0256(12) 0.0328(14) 0.0033(10) 0.0135(10) 0.0059(10)
C5 0.0257(14) 0.0544(18) 0.0271(14) -0.0050(13) 0.0147(11) -0.0028(13)
C6 0.057(2) 0.0509(19) 0.076(2) 0.0265(17) 0.0472(19) 0.0386(17)
C7 0.0155(10) 0.0146(10) 0.0143(10) 0.0020(8) 0.0038(8) 0.0068(9)
C8 0.0161(11) 0.0155(10) 0.0171(11) 0.0031(8) 0.0034(8) 0.0046(9)
C9 0.0174(11) 0.0202(11) 0.0264(12) 0.0061(9) 0.0064(9) 0.0058(9)
C10 0.0213(12) 0.0182(11) 0.0267(12) 0.0069(9) 0.0121(10) 0.0099(10)
C11 0.0306(13) 0.0197(11) 0.0173(11) 0.0049(9) 0.0104(10) 0.0110(10)
C12 0.0212(11) 0.0178(11) 0.0161(11) 0.0024(8) 0.0043(9) 0.0084(9)
C13 0.0174(11) 0.0188(11) 0.0142(10) 0.0021(8) 0.0046(8) 0.0093(9)
C14 0.0247(12) 0.0242(12) 0.0164(11) -0.0001(9) 0.0035(9) 0.0132(10)
C15 0.0282(13) 0.0302(13) 0.0160(11) -0.0019(9) 0.0067(10) 0.0140(11)
C16 0.0304(13) 0.0261(12) 0.0259(13) -0.0023(10) 0.0113(10) 0.0155(11)
C17 0.0373(15) 0.0336(14) 0.0255(13) 0.0043(10) 0.0091(11) 0.0253(12)
C18 0.0313(13) 0.0255(12) 0.0198(11) 0.0011(9) 0.0041(10) 0.0207(11)
C19 0.0164(11) 0.0185(11) 0.0134(10) 0.0024(8) -0.0002(8) 0.0073(9)
C20 0.0160(11) 0.0264(12) 0.0210(11) 0.0031(9) -0.0014(9) 0.0082(10)
C21 0.0186(12) 0.0369(14) 0.0274(13) 0.0070(11) -0.0045(10) 0.0048(11)
C22 0.0327(14) 0.0296(13) 0.0247(13) -0.0015(11) -0.0112(11) 0.0002(12)
C23 0.0324(14) 0.0283(13) 0.0178(12) -0.0037(10) -0.0013(10) 0.0068(11)
C24 0.0213(12) 0.0212(11) 0.0164(11) -0.0016(9) 0.0006(9) 0.0073(10)
C25 0.0177(11) 0.0202(11) 0.0166(11) 0.0073(9) 0.0035(9) 0.0052(9)
C26 0.0169(12) 0.0368(14) 0.0285(13) 0.0173(11) 0.0003(10) 0.0062(11)
C27 0.0289(14) 0.0425(16) 0.0274(14) 0.0163(12) -0.0042(11) 0.0073(12)
C28 0.0276(14) 0.0360(14) 0.0260(13) 0.0171(11) 0.0024(11) 0.0072(12)
C29 0.0216(13) 0.0376(15) 0.0359(15) 0.0204(12) 0.0081(11) 0.0058(11)
C30 0.0198(12) 0.0276(12) 0.0251(12) 0.0121(10) 0.0014(10) 0.0050(10)
C31 0.0114(10) 0.0146(10) 0.0189(11) 0.0026(8) 0.0014(8) 0.0038(8)
C32 0.0145(11) 0.0194(11) 0.0167(11) 0.0021(9) 0.0026(8) 0.0029(9)
C33 0.0158(11) 0.0261(12) 0.0229(12) 0.0062(10) 0.0055(9) 0.0010(10)
C34 0.0215(12) 0.0238(12) 0.0271(13) 0.0033(10) -0.0003(10) -0.0037(10)
C35 0.0211(12) 0.0261(12) 0.0202(12) -0.0015(10) -0.0019(9) -0.0007(10)
C36 0.0175(11) 0.0206(11) 0.0169(11) 0.0010(9) 0.0017(9) 0.0029(9)
C37 0.0236(9) 0.0343(10) 0.0399(11) -0.0126(8) -0.0041(8) 0.0194(8)
C38 0.0472(18) 0.0489(17) 0.0435(17) -0.0212(14) -0.0173(14) 0.0387(15)
C39 0.0236(9) 0.0343(10) 0.0399(11) -0.0126(8) -0.0041(8) 0.0194(8)
C40 0.0395(15) 0.0223(12) 0.0341(14) -0.0039(11) 0.0047(12) 0.0180(12)
C41 0.0225(13) 0.0257(13) 0.0408(15) -0.0151(11) -0.0050(11) 0.0091(11)
C42 0.0184(13) 0.0310(14) 0.0582(19) -0.0218(13) 0.0073(12) 0.0060(11)
N1 0.0121(9) 0.0181(9) 0.0193(9) 0.0010(7) 0.0036(7) 0.0038(8)
P1 0.0124(3) 0.0141(3) 0.0115(3) 0.0010(2) 0.0022(2) 0.0064(2)
P2 0.0106(3) 0.0124(2) 0.0141(3) 0.0030(2) 0.0023(2) 0.0040(2)
Ru1 0.01005(9) 0.01223(9) 0.01312(9) 0.00231(6) 0.00263(6) 0.00457(7)
B1 0.0157(12) 0.0167(12) 0.0161(12) 0.0022(9) 0.0004(9) 0.0086(10)

loop_
_atom_type_symbol
_atom_type_description
_atom_type_scat_dispersion_real
_atom_type_scat_dispersion_imag
_atom_type_scat_source
C C 0.0033 0.0016 'International Tables Vol C Tables 4.2.6.8 and 6.1.1.4'
H H 0 0 'International Tables Vol C Tables 4.2.6.8 and 6.1.1.4'
N N 0.0061 0.0033 'International Tables Vol C Tables 4.2.6.8 and 6.1.1.4'
P P 0.1023 0.0942 'International Tables Vol C Tables 4.2.6.8 and 6.1.1.4'
Ru Ru -1.2594 0.8363 'International Tables Vol C Tables 4.2.6.8 and 6.1.1.4'
B B 0.0013 0.0007 'International Tables Vol C Tables 4.2.6.8 and 6.1.1.4'

loop_
_geom_angle_atom_site_label_1
_geom_angle_atom_site_label_2
_geom_angle_atom_site_label_3
_geom_angle
N1 C1 C3 112.7(2)
N1 C1 C2 111.38(19)
C3 C1 C2 111.3(2)
N1 C1 H1 107
C3 C1 H1 107
C2 C1 H1 107
C1 C2 H2A 109.5
C1 C2 H2B 109.5
H2A C2 H2B 109.5
C1 C2 H2C 109.5
H2A C2 H2C 109.5
H2B C2 H2C 109.5
C1 C3 H3A 109.5
C1 C3 H3B 109.5
H3A C3 H3B 109.5
C1 C3 H3C 109.5
H3A C3 H3C 109.5
H3B C3 H3C 109.5
N1 C4 C5 112.2(2)
N1 C4 C6 110.6(2)
C5 C4 C6 112.1(2)
N1 C4 H4 107.2
C5 C4 H4 107.2
C6 C4 H4 107.2
C4 C5 H5A 109.5
C4 C5 H5B 109.5
H5A C5 H5B 109.5
C4 C5 H5C 109.5
H5A C5 H5C 109.5
H5B C5 H5C 109.5
C4 C6 H6A 109.5
C4 C6 H6B 109.5
H6A C6 H6B 109.5
C4 C6 H6C 109.5
H6A C6 H6C 109.5
H6B C6 H6C 109.5
C8 C7 C12 108.99(17)
C8 C7 P1 113.67(14)
C12 C7 P1 120.20(15)
C8 C7 H7 104
C12 C7 H7 104
P1 C7 H7 104
C9 C8 C7 110.41(17)
C9 C8 H8A 109.6
C7 C8 H8A 109.6
C9 C8 H8B 109.6
C7 C8 H8B 109.6
H8A C8 H8B 108.1
C10 C9 C8 111.25(18)
C10 C9 H9A 109.4
C8 C9 H9A 109.4
C10 C9 H9B 109.4
C8 C9 H9B 109.4
H9A C9 H9B 108
C11 C10 C9 111.61(18)
C11 C10 H10A 109.3
C9 C10 H10A 109.3
C11 C10 H10B 109.3
C9 C10 H10B 109.3
H10A C10 H10B 108
C10 C11 C12 112.47(18)
C10 C11 H11A 109.1
C12 C11 H11A 109.1
C10 C11 H11B 109.1
C12 C11 H11B 109.1
H11A C11 H11B 107.8
C11 C12 C7 110.00(18)
C11 C12 H12A 109.7
C7 C12 H12A 109.7
C11 C12 H12B 109.7
C7 C12 H12B 109.7
H12A C12 H12B 108.2
C18 C13 C14 110.69(18)
C18 C13 P1 116.03(15)
C14 C13 P1 113.37(15)
C18 C13 H13 105.2
C14 C13 H13 105.2
P1 C13 H13 105.2
C15 C14 C13 110.86(18)
C15 C14 H14A 109.5
C13 C14 H14A 109.5
C15 C14 H14B 109.5
C13 C14 H14B 109.5
H14A C14 H14B 108.1
C14 C15 C16 110.93(19)
C14 C15 H15A 109.5
C16 C15 H15A 109.5
C14 C15 H15B 109.5
C16 C15 H15B 109.5
H15A C15 H15B 108
C17 C16 C15 110.51(19)
C17 C16 H16A 109.5
C15 C16 H16A 109.5
C17 C16 H16B 109.5
C15 C16 H16B 109.5
H16A C16 H16B 108.1
C16 C17 C18 110.9(2)
C16 C17 H17A 109.5
C18 C17 H17A 109.5
C16 C17 H17B 109.5
C18 C17 H17B 109.5
H17A C17 H17B 108
C13 C18 C17 111.94(19)
C13 C18 H18A 109.2
C17 C18 H18A 109.2
C13 C18 H18B 109.2
C17 C18 H18B 109.2
H18A C18 H18B 107.9
C24 C19 C20 110.53(18)
C24 C19 P1 109.42(14)
C20 C19 P1 112.40(14)
C24 C19 H19 108.1
C20 C19 H19 108.1
P1 C19 H19 108.1
C21 C20 C19 112.01(19)
C21 C20 H20A 109.2
C19 C20 H20A 109.2
C21 C20 H20B 109.2
C19 C20 H20B 109.2
H20A C20 H20B 107.9
C22 C21 C20 111.6(2)
C22 C21 H21A 109.3
C20 C21 H21A 109.3
C22 C21 H21B 109.3
C20 C21 H21B 109.3
H21A C21 H21B 108
C21 C22 C23 110.8(2)
C21 C22 H22A 109.5
C23 C22 H22A 109.5
C21 C22 H22B 109.5
C23 C22 H22B 109.5
H22A C22 H22B 108.1
C22 C23 C24 110.35(19)
C22 C23 H23A 109.6
C24 C23 H23A 109.6
C22 C23 H23B 109.6
C24 C23 H23B 109.6
H23A C23 H23B 108.1
C19 C24 C23 112.01(19)
C19 C24 H24A 109.2
C23 C24 H24A 109.2
C19 C24 H24B 109.2
C23 C24 H24B 109.2
H24A C24 H24B 107.9
C30 C25 C26 109.47(18)
C30 C25 P2 112.34(15)
C26 C25 P2 119.01(16)
C30 C25 H25 104.9
C26 C25 H25 104.9
P2 C25 H25 104.9
C27 C26 C25 110.7(2)
C27 C26 H26A 109.5
C25 C26 H26A 109.5
C27 C26 H26B 109.5
C25 C26 H26B 109.5
H26A C26 H26B 108.1
C28 C27 C26 111.6(2)
C28 C27 H27A 109.3
C26 C27 H27A 109.3
C28 C27 H27B 109.3
C26 C27 H27B 109.3
H27A C27 H27B 108
C27 C28 C29 110.4(2)
C27 C28 H28A 109.6
C29 C28 H28A 109.6
C27 C28 H28B 109.6
C29 C28 H28B 109.6
H28A C28 H28B 108.1
C28 C29 C30 110.9(2)
C28 C29 H29A 109.5
C30 C29 H29A 109.5
C28 C29 H29B 109.5
C30 C29 H29B 109.5
H29A C29 H29B 108
C25 C30 C29 111.0(2)
C25 C30 H30A 109.4
C29 C30 H30A 109.4
C25 C30 H30B 109.4
C29 C30 H30B 109.4
H30A C30 H30B 108
C32 C31 C36 109.83(17)
C32 C31 P2 113.14(14)
C36 C31 P2 111.97(15)
C32 C31 H31 107.2
C36 C31 H31 107.2
P2 C31 H31 107.2
C33 C32 C31 112.29(17)
C33 C32 H32A 109.1
C31 C32 H32A 109.1
C33 C32 H32B 109.1
C31 C32 H32B 109.1
H32A C32 H32B 107.9
C34 C33 C32 111.63(19)
C34 C33 H33A 109.3
C32 C33 H33A 109.3
C34 C33 H33B 109.3
C32 C33 H33B 109.3
H33A C33 H33B 108
C33 C34 C35 110.3(2)
C33 C34 H34A 109.6
C35 C34 H34A 109.6
C33 C34 H34B 109.6
C35 C34 H34B 109.6
H34A C34 H34B 108.1
C34 C35 C36 111.31(19)
C34 C35 H35A 109.4
C36 C35 H35A 109.4
C34 C35 H35B 109.4
C36 C35 H35B 109.4
H35A C35 H35B 108
C35 C36 C31 112.04(18)
C35 C36 H36A 109.2
C31 C36 H36A 109.2
C35 C36 H36B 109.2
C31 C36 H36B 109.2
H36A C36 H36B 107.9
C38 C37 C42 108.9(2)
C38 C37 P2 120.02(18)
C42 C37 P2 115.03(17)
C38 C37 H37 103.6
C42 C37 H37 103.6
P2 C37 H37 103.6
C37 C38 C39 110.1(2)
C37 C38 H38A 109.6
C39 C38 H38A 109.6
C37 C38 H38B 109.6
C39 C38 H38B 109.6
H38A C38 H38B 108.2
C40 C39 C38 111.3(2)
C40 C39 H39A 109.4
C38 C39 H39A 109.4
C40 C39 H39B 109.4
C38 C39 H39B 109.4
H39A C39 H39B 108
C41 C40 C39 111.0(2)
C41 C40 H40A 109.4
C39 C40 H40A 109.4
C41 C40 H40B 109.4
C39 C40 H40B 109.4
H40A C40 H40B 108
C40 C41 C42 111.4(2)
C40 C41 H41A 109.4
C42 C41 H41A 109.4
C40 C41 H41B 109.4
C42 C41 H41B 109.4
H41A C41 H41B 108
C37 C42 C41 111.2(2)
C37 C42 H42A 109.4
C41 C42 H42A 109.4
C37 C42 H42B 109.4
C41 C42 H42B 109.4
H42A C42 H42B 108
B1 N1 C4 122.82(19)
B1 N1 C1 120.32(18)
C4 N1 C1 116.84(18)
C13 P1 C19 101.55(10)
C13 P1 C7 108.56(10)
C19 P1 C7 101.72(9)
C13 P1 Ru1 116.19(7)
C19 P1 Ru1 116.45(7)
C7 P1 Ru1 111.01(7)
C31 P2 C37 100.79(10)
C31 P2 C25 101.30(10)
C37 P2 C25 108.92(12)
C31 P2 Ru1 114.73(7)
C37 P2 Ru1 111.36(8)
C25 P2 Ru1 118.01(7)
B1 Ru1 P1 102.47(7)
B1 Ru1 P2 104.58(7)
P1 Ru1 P2 152.71(2)
B1 Ru1 H0A 136.5(9)
P1 Ru1 H0A 81.6(9)
P2 Ru1 H0A 76.4(9)
B1 Ru1 H1B 37.8(8)
P1 Ru1 H1B 96.7(8)
P2 Ru1 H1B 106.8(8)
H0A Ru1 H1B 173.7(11)
B1 Ru1 H0B 137.5(9)
P1 Ru1 H0B 78.5(9)
P2 Ru1 H0B 84.0(9)
H0A Ru1 H0B 85.9(12)
H1B Ru1 H0B 99.7(12)
B1 Ru1 H1A 38.8(9)
P1 Ru1 H1A 101.5(9)
P2 Ru1 H1A 97.3(9)
H0A Ru1 H1A 97.8(13)
H1B Ru1 H1A 76.6(12)
H0B Ru1 H1A 176.3(12)
N1 B1 Ru1 177.83(19)
N1 B1 H1B 122.4(11)
Ru1 B1 H1B 59.7(11)
N1 B1 H1A 120.2(13)
Ru1 B1 H1A 57.7(13)
H1B B1 H1A 117.4(17)

loop_
_geom_bond_atom_site_label_1
_geom_bond_atom_site_label_2
_geom_bond_distance
C1 N1 1.480(3)
C1 C3 1.517(3)
C1 C2 1.532(3)
C1 H1 0.98
C2 H2A 0.96
C2 H2B 0.96
C2 H2C 0.96
C3 H3A 0.96
C3 H3B 0.96
C3 H3C 0.96
C4 N1 1.474(3)
C4 C5 1.515(4)
C4 C6 1.528(4)
C4 H4 0.98
C5 H5A 0.96
C5 H5B 0.96
C5 H5C 0.96
C6 H6A 0.96
C6 H6B 0.96
C6 H6C 0.96
C7 C8 1.536(3)
C7 C12 1.541(3)
C7 P1 1.872(2)
C7 H7 0.98
C8 C9 1.533(3)
C8 H8A 0.97
C8 H8B 0.97
C9 C10 1.529(3)
C9 H9A 0.97
C9 H9B 0.97
C10 C11 1.524(3)
C10 H10A 0.97
C10 H10B 0.97
C11 C12 1.528(3)
C11 H11A 0.97
C11 H11B 0.97
C12 H12A 0.97
C12 H12B 0.97
C13 C18 1.527(3)
C13 C14 1.532(3)
C13 P1 1.859(2)
C13 H13 0.98
C14 C15 1.530(3)
C14 H14A 0.97
C14 H14B 0.97
C15 C16 1.531(3)
C15 H15A 0.97
C15 H15B 0.97
C16 C17 1.507(3)
C16 H16A 0.97
C16 H16B 0.97
C17 C18 1.529(3)
C17 H17A 0.97
C17 H17B 0.97
C18 H18A 0.97
C18 H18B 0.97
C19 C24 1.531(3)
C19 C20 1.533(3)
C19 P1 1.861(2)
C19 H19 0.98
C20 C21 1.529(3)
C20 H20A 0.97
C20 H20B 0.97
C21 C22 1.513(4)
C21 H21A 0.97
C21 H21B 0.97
C22 C23 1.520(4)
C22 H22A 0.97
C22 H22B 0.97
C23 C24 1.532(3)
C23 H23A 0.97
C23 H23B 0.97
C24 H24A 0.97
C24 H24B 0.97
C25 C30 1.520(3)
C25 C26 1.531(3)
C25 P2 1.871(2)
C25 H25 0.98
C26 C27 1.529(3)
C26 H26A 0.97
C26 H26B 0.97
C27 C28 1.513(3)
C27 H27A 0.97
C27 H27B 0.97
C28 C29 1.520(3)
C28 H28A 0.97
C28 H28B 0.97
C29 C30 1.529(3)
C29 H29A 0.97
C29 H29B 0.97
C30 H30A 0.97
C30 H30B 0.97
C31 C32 1.531(3)
C31 C36 1.537(3)
C31 P2 1.864(2)
C31 H31 0.98
C32 C33 1.522(3)
C32 H32A 0.97
C32 H32B 0.97
C33 C34 1.519(3)
C33 H33A 0.97
C33 H33B 0.97
C34 C35 1.521(3)
C34 H34A 0.97
C34 H34B 0.97
C35 C36 1.526(3)
C35 H35A 0.97
C35 H35B 0.97
C36 H36A 0.97
C36 H36B 0.97
C37 C38 1.518(3)
C37 C42 1.523(3)
C37 P2 1.864(2)
C37 H37 0.98
C38 C39 1.534(3)
C38 H38A 0.97
C38 H38B 0.97
C39 C40 1.514(3)
C39 H39A 0.97
C39 H39B 0.97
C40 C41 1.505(3)
C40 H40A 0.97
C40 H40B 0.97
C41 C42 1.524(3)
C41 H41A 0.97
C41 H41B 0.97
C42 H42A 0.97
C42 H42B 0.97
N1 B1 1.393(3)
P1 Ru1 2.3051(5)
P2 Ru1 2.3141(5)
Ru1 B1 1.980(3)
Ru1 H0A 1.54(2)
Ru1 H1B 1.72(2)
Ru1 H0B 1.53(2)
Ru1 H1A 1.68(3)
B1 H1B 1.22(2)
B1 H1A 1.25(3)
